data_7227491
loop_
_publ_author_name
'Wei, Qin'
'Wei, Mei-Juan'
'Ou, Yan-Jun'
'Zhang, Ji-Yuan'
'Huang, Xia'
'Cai, Yue-Peng'
'Si, Li-Ping'

_publ_section_title
;
 Formation and conversion of six temperature-dependent fluorescent
 ZnII-complexes containing two in situ formed N-rich heterocyclic ligands
;
_journal_issue 12
_journal_name_full 'RSC Adv.'
_journal_page_first 6994
_journal_paper_doi 10.1039/C6RA25678C
_journal_volume 7
_journal_year 2017
_chemical_formula_moiety 'C36 H28 Cl4 N8 Zn2'
_chemical_formula_sum 'C36 H28 Cl4 N8 O Zn2'
_chemical_formula_weight 861.20
_space_group_crystal_system monoclinic
_space_group_IT_number 15
_space_group_name_Hall '-C 2yc'
_space_group_name_H-M_alt 'C 1 2/c 1'
_symmetry_space_group_name_Hall '-C 2yc'
_symmetry_space_group_name_H-M 'C 1 2/c 1'
_atom_sites_solution_hydrogens geom
_audit_block_doi 10.5517/ccdc.csd.cc13n430
_audit_creation_method SHELXL-2016/6
_audit_update_record
;
2017-01-10 deposited with the CCDC.
2017-01-13 downloaded from the CCDC.
;
_cell_angle_alpha 90
_cell_angle_beta 127.339(14)
_cell_angle_gamma 90
_cell_formula_units_Z 4
_cell_length_a 22.85(3)
_cell_length_b 14.997(18)
_cell_length_c 14.976(19)
_cell_measurement_reflns_used 804
_cell_measurement_temperature 298(2)
_cell_measurement_theta_max 16.74
_cell_measurement_theta_min 2.24
_cell_volume 4080(9)
_computing_cell_refinement 'Bruker SAINT'
_computing_data_collection 'Bruker APEX2'
_computing_data_reduction 'Bruker SAINT'
_computing_molecular_graphics 'Bruker SHELXTL'
_computing_publication_material 'Bruker SHELXTL'
_computing_structure_refinement 'SHELXL-2016/6 (Sheldrick, 2016)'
_computing_structure_solution 'SHELXS-2016/6 (Sheldrick, 2016)'
_diffrn_ambient_temperature 298(2)
_diffrn_measured_fraction_theta_full 0.990
_diffrn_measured_fraction_theta_max 0.990
_diffrn_measurement_device_type 'Bruker APEX-II CCD'
_diffrn_measurement_method '\f and \w scans'
_diffrn_radiation_monochromator graphite
_diffrn_radiation_source 'fine-focus sealed tube'
_diffrn_radiation_type MoK\a
_diffrn_radiation_wavelength 0.71073
_diffrn_reflns_av_R_equivalents 0.0839
_diffrn_reflns_av_unetI/netI 0.0865
_diffrn_reflns_Laue_measured_fraction_full 0.990
_diffrn_reflns_Laue_measured_fraction_max 0.990
_diffrn_reflns_limit_h_max 22
_diffrn_reflns_limit_h_min -20
_diffrn_reflns_limit_k_max 14
_diffrn_reflns_limit_k_min -12
_diffrn_reflns_limit_l_max 14
_diffrn_reflns_limit_l_min -14
_diffrn_reflns_number 6388
_diffrn_reflns_point_group_measured_fraction_full 0.990
_diffrn_reflns_point_group_measured_fraction_max 0.990
_diffrn_reflns_theta_full 25.304
_diffrn_reflns_theta_max 25.304
_diffrn_reflns_theta_min 1.761
_exptl_absorpt_coefficient_mu 1.476
_exptl_absorpt_correction_T_max 0.8786
_exptl_absorpt_correction_T_min 0.7277
_exptl_absorpt_correction_type multi-scan
_exptl_absorpt_process_details 'SADABS (Sheldrick, 2016)'
_exptl_crystal_colour 'pale yellow'
_exptl_crystal_density_diffrn 1.402
_exptl_crystal_description block
_exptl_crystal_F_000 1744
_exptl_crystal_size_max 0.230
_exptl_crystal_size_mid 0.150
_exptl_crystal_size_min 0.090
_refine_diff_density_max 0.587
_refine_diff_density_min -0.322
_refine_diff_density_rms 0.063
_refine_ls_extinction_method none
_refine_ls_goodness_of_fit_ref 1.057
_refine_ls_hydrogen_treatment constr
_refine_ls_matrix_type full
_refine_ls_number_parameters 226
_refine_ls_number_reflns 1972
_refine_ls_number_restraints 0
_refine_ls_restrained_S_all 1.057
_refine_ls_R_factor_all 0.0863
_refine_ls_R_factor_gt 0.0515
_refine_ls_shift/su_max 0.000
_refine_ls_shift/su_mean 0.000
_refine_ls_structure_factor_coef Fsqd
_refine_ls_weighting_details 'w=1/[\s^2^(Fo^2^)+(0.0383P)^2^+0.4360P] where P=(Fo^2^+2Fc^2^)/3'
_refine_ls_weighting_scheme calc
_refine_ls_wR_factor_gt 0.1102
_refine_ls_wR_factor_ref 0.1239
_reflns_Friedel_coverage 0.000
_reflns_number_gt 1258
_reflns_number_total 1972
_reflns_threshold_expression 'I > 2\s(I)'
_cod_data_source_file c6ra25678c2.cif
_cod_data_source_block 3
_cod_database_code 7227491
_shelx_shelxl_version_number 2016/6
_shelx_space_group_comment
;
The symmetry employed for this shelxl refinement is uniquely defined
by the following loop, which should always be used as a source of
symmetry information in preference to the above space-group names.
They are only intended as comments.
;
_shelx_estimated_absorpt_t_min 0.728
_shelx_estimated_absorpt_t_max 0.879

loop_
_space_group_symop_operation_xyz
'x, y, z'
'-x, y, -z+1/2'
'x+1/2, y+1/2, z'
'-x+1/2, y+1/2, -z+1/2'
'-x, -y, -z'
'x, -y, z-1/2'
'-x+1/2, -y+1/2, -z'
'x+1/2, -y+1/2, z-1/2'

loop_
_atom_site_label
_atom_site_type_symbol
_atom_site_fract_x
_atom_site_fract_y
_atom_site_fract_z
_atom_site_U_iso_or_equiv
_atom_site_adp_type
_atom_site_occupancy
_atom_site_site_symmetry_order
_atom_site_calc_flag
_atom_site_refinement_flags_posn
_atom_site_refinement_flags_adp
Zn1 Zn 0.82907(5) 0.02211(6) -0.02440(7) 0.0677(4) Uani 1 1 d . .
Cl1 Cl 0.88605(13) -0.01858(15) -0.09627(19) 0.0943(8) Uani 1 1 d . .
Cl2 Cl 0.70999(13) -0.02090(16) -0.1138(2) 0.1140(10) Uani 1 1 d . .
N1 N 0.8746(3) -0.0874(4) 0.1075(5) 0.0630(18) Uani 1 1 d . .
N2 N 0.8805(3) 0.1071(4) 0.1080(5) 0.0527(16) Uani 1 1 d . .
N3 N 0.9006(4) 0.2353(5) 0.1930(6) 0.0650(18) Uani 1 1 d . .
N4 N 0.7937(4) 0.1639(5) -0.0983(7) 0.079(2) Uani 1 1 d . .
C1 C 0.8411(4) -0.1692(7) 0.0699(7) 0.080(3) Uani 1 1 d . .
H1 H 0.804897 -0.176582 -0.006910 0.096 Uiso 1 1 calc R U
C2 C 0.8574(5) -0.2397(6) 0.1378(10) 0.095(3) Uani 1 1 d . .
H2 H 0.834633 -0.294515 0.108118 0.114 Uiso 1 1 calc R U
C3 C 0.9093(5) -0.2279(7) 0.2530(9) 0.091(3) Uani 1 1 d . .
H3 H 0.920524 -0.274171 0.302473 0.110 Uiso 1 1 calc R U
C4 C 0.9433(4) -0.1471(6) 0.2921(7) 0.071(2) Uani 1 1 d . .
H4 H 0.978454 -0.138022 0.368831 0.085 Uiso 1 1 calc R U
C5 C 0.9259(4) -0.0794(5) 0.2185(7) 0.055(2) Uani 1 1 d . .
C6 C 0.9704(4) 0.0055(4) 0.2621(6) 0.051(2) Uani 1 1 d . .
H6 H 0.998039 0.005268 0.343817 0.061 Uiso 1 1 calc R U
C7 C 0.9283(4) 0.0916(5) 0.2198(6) 0.050(2) Uani 1 1 d . .
C8 C 0.9401(4) 0.1710(6) 0.2752(7) 0.055(2) Uani 1 1 d . .
C9 C 0.9870(4) 0.1943(6) 0.3907(7) 0.073(2) Uani 1 1 d . .
H9 H 1.015093 0.151360 0.445745 0.087 Uiso 1 1 calc R U
C10 C 0.9897(5) 0.2798(8) 0.4181(8) 0.096(3) Uani 1 1 d . .
H10 H 1.019270 0.296469 0.493293 0.115 Uiso 1 1 calc R U
C11 C 0.9482(6) 0.3451(7) 0.3344(11) 0.108(3) Uani 1 1 d . .
H11 H 0.952096 0.404396 0.355752 0.130 Uiso 1 1 calc R U
C12 C 0.9025(5) 0.3239(7) 0.2232(9) 0.089(3) Uani 1 1 d . .
H12 H 0.873470 0.367164 0.169019 0.107 Uiso 1 1 calc R U
C13 C 0.8629(4) 0.1936(6) 0.0904(7) 0.056(2) Uani 1 1 d . .
C14 C 0.8174(4) 0.2281(7) -0.0231(9) 0.070(2) Uani 1 1 d . .
C15 C 0.7986(5) 0.3179(8) -0.0524(9) 0.098(3) Uani 1 1 d . .
H15 H 0.815301 0.361703 0.002041 0.118 Uiso 1 1 calc R U
C16 C 0.7550(6) 0.3387(8) -0.1640(12) 0.120(4) Uani 1 1 d . .
H16 H 0.741445 0.397757 -0.185789 0.144 Uiso 1 1 calc R U
C17 C 0.7518(5) 0.1886(8) -0.2076(9) 0.111(4) Uani 1 1 d . .
H17 H 0.736041 0.144903 -0.261834 0.133 Uiso 1 1 calc R U
C18 C 0.7313(6) 0.2765(10) -0.2423(10) 0.119(4) Uani 1 1 d . .
H18 H 0.701886 0.291398 -0.318080 0.143 Uiso 1 1 calc R U

loop_
_atom_site_aniso_label
_atom_site_aniso_U_11
_atom_site_aniso_U_22
_atom_site_aniso_U_33
_atom_site_aniso_U_23
_atom_site_aniso_U_13
_atom_site_aniso_U_12
Zn1 0.0577(6) 0.0899(8) 0.0447(6) -0.0062(5) 0.0255(5) -0.0068(5)
Cl1 0.1004(18) 0.128(2) 0.0717(15) -0.0188(13) 0.0613(14) -0.0117(14)
Cl2 0.0748(16) 0.1043(19) 0.120(2) 0.0077(15) 0.0371(16) -0.0024(13)
N1 0.049(4) 0.083(5) 0.043(5) -0.002(4) 0.021(4) -0.003(4)
N2 0.052(4) 0.055(5) 0.051(5) 0.001(4) 0.030(4) 0.006(3)
N3 0.064(5) 0.065(6) 0.075(6) 0.018(5) 0.047(5) 0.016(4)
N4 0.057(5) 0.108(7) 0.050(5) 0.010(5) 0.021(4) -0.003(4)
C1 0.062(6) 0.077(7) 0.066(7) -0.021(6) 0.021(5) -0.020(6)
C2 0.107(8) 0.054(7) 0.106(9) 0.011(7) 0.056(8) -0.010(6)
C3 0.099(8) 0.095(9) 0.073(8) 0.021(6) 0.049(7) -0.002(6)
C4 0.086(6) 0.054(6) 0.066(6) 0.004(6) 0.043(5) -0.004(5)
C5 0.060(5) 0.052(6) 0.056(6) 0.003(5) 0.037(5) 0.002(5)
C6 0.050(5) 0.068(6) 0.025(4) 0.005(4) 0.018(4) 0.006(4)
C7 0.046(5) 0.074(7) 0.032(5) 0.009(5) 0.025(4) 0.007(5)
C8 0.065(6) 0.053(6) 0.051(6) -0.004(6) 0.038(5) 0.000(5)
C9 0.089(7) 0.072(7) 0.066(7) -0.008(5) 0.052(6) 0.004(5)
C10 0.100(8) 0.111(9) 0.062(7) -0.004(7) 0.042(6) 0.015(7)
C11 0.121(9) 0.091(9) 0.110(10) -0.037(8) 0.068(8) -0.013(7)
C12 0.086(7) 0.070(8) 0.091(9) 0.012(6) 0.043(7) 0.026(6)
C13 0.047(5) 0.074(7) 0.030(6) -0.002(5) 0.014(5) 0.000(5)
C14 0.044(6) 0.086(8) 0.078(8) 0.010(7) 0.035(6) -0.003(6)
C15 0.094(8) 0.112(10) 0.070(8) 0.030(7) 0.040(7) 0.014(6)
C16 0.111(10) 0.125(11) 0.110(11) 0.036(9) 0.060(9) 0.012(8)
C17 0.095(8) 0.167(12) 0.049(8) 0.013(7) 0.032(7) -0.003(7)
C18 0.103(9) 0.158(13) 0.073(9) 0.065(9) 0.041(8) 0.023(9)

loop_
_atom_type_symbol
_atom_type_description
_atom_type_scat_dispersion_real
_atom_type_scat_dispersion_imag
_atom_type_scat_source
C C 0.0033 0.0016 'International Tables Vol C Tables 4.2.6.8 and 6.1.1.4'
H H 0.0000 0.0000 'International Tables Vol C Tables 4.2.6.8 and 6.1.1.4'
N N 0.0061 0.0033 'International Tables Vol C Tables 4.2.6.8 and 6.1.1.4'
Cl Cl 0.1484 0.1585 'International Tables Vol C Tables 4.2.6.8 and 6.1.1.4'
Zn Zn 0.2839 1.4301 'International Tables Vol C Tables 4.2.6.8 and 6.1.1.4'
O O 0.0106 0.0060 'International Tables Vol C Tables 4.2.6.8 and 6.1.1.4'

loop_
_geom_angle_atom_site_label_1
_geom_angle_atom_site_label_2
_geom_angle_atom_site_label_3
_geom_angle
_geom_angle_site_symmetry_1
_geom_angle_site_symmetry_3
N2 Zn1 Cl1 118.98(18) . .
N2 Zn1 N1 85.2(3) . .
Cl1 Zn1 N1 97.40(18) . .
N2 Zn1 Cl2 122.01(17) . .
Cl1 Zn1 Cl2 118.66(13) . .
N1 Zn1 Cl2 93.44(18) . .
N2 Zn1 N4 73.5(3) . .
Cl1 Zn1 N4 99.2(2) . .
N1 Zn1 N4 157.5(3) . .
Cl2 Zn1 N4 91.87(18) . .
C5 N1 C1 116.2(7) . .
C5 N1 Zn1 127.4(6) . .
C1 N1 Zn1 116.1(6) . .
C13 N2 C7 109.3(6) . .
C13 N2 Zn1 119.5(5) . .
C7 N2 Zn1 131.0(6) . .
C13 N3 C8 107.9(7) . .
C13 N3 C12 132.1(8) . .
C8 N3 C12 120.0(8) . .
C14 N4 C17 117.0(9) . .
C14 N4 Zn1 114.8(6) . .
C17 N4 Zn1 128.2(8) . .
C2 C1 N1 123.9(8) . .
C2 C1 H1 118.0 . .
N1 C1 H1 118.0 . .
C1 C2 C3 118.3(9) . .
C1 C2 H2 120.9 . .
C3 C2 H2 120.9 . .
C4 C3 C2 118.6(8) . .
C4 C3 H3 120.7 . .
C2 C3 H3 120.7 . .
C5 C4 C3 120.1(8) . .
C5 C4 H4 119.9 . .
C3 C4 H4 119.9 . .
N1 C5 C4 122.8(7) . .
N1 C5 C6 117.8(7) . .
C4 C5 C6 119.2(8) . .
C7 C6 C5 116.8(6) . .
C7 C6 C6 108.6(4) . 2_755
C5 C6 C6 110.1(4) . 2_755
C7 C6 H6 106.9 . .
C5 C6 H6 106.9 . .
C6 C6 H6 106.9 2_755 .
N2 C7 C8 108.2(6) . .
N2 C7 C6 119.9(7) . .
C8 C7 C6 130.3(7) . .
N3 C8 C7 106.4(7) . .
N3 C8 C9 121.1(8) . .
C7 C8 C9 132.2(9) . .
C10 C9 C8 118.0(8) . .
C10 C9 H9 121.0 . .
C8 C9 H9 121.0 . .
C9 C10 C11 120.9(9) . .
C9 C10 H10 119.6 . .
C11 C10 H10 119.6 . .
C12 C11 C10 121.9(9) . .
C12 C11 H11 119.1 . .
C10 C11 H11 119.1 . .
C11 C12 N3 117.9(8) . .
C11 C12 H12 121.0 . .
N3 C12 H12 121.0 . .
N2 C13 N3 108.2(7) . .
N2 C13 C14 119.6(9) . .
N3 C13 C14 131.9(9) . .
N4 C14 C15 122.9(9) . .
N4 C14 C13 111.8(9) . .
C15 C14 C13 125.2(11) . .
C16 C15 C14 117.4(10) . .
C16 C15 H15 121.3 . .
C14 C15 H15 121.3 . .
C18 C16 C15 121.6(12) . .
C18 C16 H16 119.2 . .
C15 C16 H16 119.2 . .
N4 C17 C18 122.9(10) . .
N4 C17 H17 118.6 . .
C18 C17 H17 118.6 . .
C16 C18 C17 118.1(11) . .
C16 C18 H18 121.0 . .
C17 C18 H18 121.0 . .

loop_
_geom_bond_atom_site_label_1
_geom_bond_atom_site_label_2
_geom_bond_distance
_geom_bond_site_symmetry_2
Zn1 N2 2.027(6) .
Zn1 Cl1 2.219(3) .
Zn1 N1 2.279(6) .
Zn1 Cl2 2.279(4) .
Zn1 N4 2.305(7) .
N1 C5 1.337(8) .
N1 C1 1.373(9) .
N2 C13 1.336(8) .
N2 C7 1.354(8) .
N3 C13 1.374(9) .
N3 C8 1.382(8) .
N3 C12 1.396(10) .
N4 C14 1.321(10) .
N4 C17 1.354(11) .
C1 C2 1.352(10) .
C1 H1 0.9300 .
C2 C3 1.390(12) .
C2 H2 0.9300 .
C3 C4 1.366(10) .
C3 H3 0.9300 .
C4 C5 1.368(9) .
C4 H4 0.9300 .
C5 C6 1.508(9) .
C6 C7 1.502(9) .
C6 C6 1.596(13) 2_755
C6 H6 0.9800 .
C7 C8 1.381(9) .
C8 C9 1.419(10) .
C9 C10 1.336(10) .
C9 H9 0.9300 .
C10 C11 1.410(12) .
C10 H10 0.9300 .
C11 C12 1.363(11) .
C11 H11 0.9300 .
C12 H12 0.9300 .
C13 C14 1.447(11) .
C14 C15 1.401(11) .
C15 C16 1.364(13) .
C15 H15 0.9300 .
C16 C18 1.329(13) .
C16 H16 0.9300 .
C17 C18 1.389(13) .
C17 H17 0.9300 .
C18 H18 0.9300 .

loop_
_geom_hbond_atom_site_label_D
_geom_hbond_atom_site_label_H
_geom_hbond_atom_site_label_A
_geom_hbond_distance_DH
_geom_hbond_distance_HA
_geom_hbond_distance_DA
_geom_hbond_angle_DHA
_geom_hbond_site_symmetry_A
C1 H1 Cl2 0.93 2.92 3.390(10) 113.0 .
C2 H2 Cl2 0.93 2.97 3.838(10) 156.0 7_645
C12 H12 Cl2 0.93 2.78 3.592(10) 146.6 7_655
C1 H1 Cl2 0.93 2.92 3.390(10) 113.0 .
C2 H2 Cl2 0.93 2.97 3.838(10) 156.0 7_645
C12 H12 Cl2 0.93 2.78 3.592(10) 146.6 7_655

loop_
_geom_torsion_atom_site_label_1
_geom_torsion_atom_site_label_2
_geom_torsion_atom_site_label_3
_geom_torsion_atom_site_label_4
_geom_torsion
_geom_torsion_site_symmetry_1
_geom_torsion_site_symmetry_4
C5 N1 C1 C2 -0.4(12) . .
Zn1 N1 C1 C2 -175.0(7) . .
N1 C1 C2 C3 2.6(14) . .
C1 C2 C3 C4 -2.6(14) . .
C2 C3 C4 C5 0.5(13) . .
C1 N1 C5 C4 -1.9(10) . .
Zn1 N1 C5 C4 172.1(5) . .
C1 N1 C5 C6 172.8(6) . .
Zn1 N1 C5 C6 -13.3(9) . .
C3 C4 C5 N1 1.8(12) . .
C3 C4 C5 C6 -172.8(7) . .
N1 C5 C6 C7 49.6(8) . .
C4 C5 C6 C7 -135.5(7) . .
N1 C5 C6 C6 -74.9(8) . 2_755
C4 C5 C6 C6 100.0(8) . 2_755
C13 N2 C7 C8 1.3(8) . .
Zn1 N2 C7 C8 -172.5(5) . .
C13 N2 C7 C6 -165.5(6) . .
Zn1 N2 C7 C6 20.6(9) . .
C5 C6 C7 N2 -55.3(8) . .
C6 C6 C7 N2 70.0(8) 2_755 .
C5 C6 C7 C8 141.2(7) . .
C6 C6 C7 C8 -93.6(9) 2_755 .
C13 N3 C8 C7 2.9(8) . .
C12 N3 C8 C7 -179.0(6) . .
C13 N3 C8 C9 177.6(7) . .
C12 N3 C8 C9 -4.3(10) . .
N2 C7 C8 N3 -2.6(8) . .
C6 C7 C8 N3 162.4(6) . .
N2 C7 C8 C9 -176.5(7) . .
C6 C7 C8 C9 -11.4(13) . .
N3 C8 C9 C10 2.6(11) . .
C7 C8 C9 C10 175.7(8) . .
C8 C9 C10 C11 -1.3(13) . .
C9 C10 C11 C12 1.8(16) . .
C10 C11 C12 N3 -3.4(15) . .
C13 N3 C12 C11 -177.8(9) . .
C8 N3 C12 C11 4.6(12) . .
C7 N2 C13 N3 0.5(8) . .
Zn1 N2 C13 N3 175.2(4) . .
C7 N2 C13 C14 174.7(6) . .
Zn1 N2 C13 C14 -10.6(9) . .
C8 N3 C13 N2 -2.1(8) . .
C12 N3 C13 N2 -179.9(7) . .
C8 N3 C13 C14 -175.4(7) . .
C12 N3 C13 C14 6.8(14) . .
C17 N4 C14 C15 2.6(12) . .
Zn1 N4 C14 C15 -177.0(6) . .
C17 N4 C14 C13 -178.5(7) . .
Zn1 N4 C14 C13 1.9(8) . .
N2 C13 C14 N4 5.1(10) . .
N3 C13 C14 N4 177.7(7) . .
N2 C13 C14 C15 -176.1(7) . .
N3 C13 C14 C15 -3.5(13) . .
N4 C14 C15 C16 -1.2(13) . .
C13 C14 C15 C16 -180.0(9) . .
C14 C15 C16 C18 -0.4(16) . .
C14 N4 C17 C18 -2.5(13) . .
Zn1 N4 C17 C18 177.1(7) . .
C15 C16 C18 C17 0.5(18) . .
N4 C17 C18 C16 1.0(17) . .
